data_4110719
loop_
_publ_author_name
'Bruce A. MacKay'
'Rui F. Munha'
'Michael D. Fryzuk'

_publ_contact_author_address
;
   Department of Chemistry
   University of British Columbia
   2036 Main Mall
   Vancouver, BC  Canada V6T 1Z1
   E-mail:  fryzuk@chem.ubc.ca
;
_publ_contact_author_name 'Prof. M.D. Fryzuk'
_publ_section_title
;
 Substituent Effects in the Hydrosilylation of Coordinated Dinitrogen in a
 Ditantalum Complex: Cleavage and Functionalization of N2
;
_journal_name_full 'Journal of the American Chemical Society'
_journal_page_first 9472
_journal_page_last 9483
_journal_paper_doi 10.1021/ja061508q
_journal_volume 128
_journal_year 2006
_chemical_formula_sum 'C60 H72 N6 P2 Si6 Ta2'
_chemical_formula_weight 1469.62
_chemical_name_systematic
;
 ?
;
_space_group_IT_number 14
_symmetry_cell_setting monoclinic
_symmetry_space_group_name_Hall '-P 2ybc'
_symmetry_space_group_name_H-M 'P 1 21/c 1'
_atom_sites_solution_hydrogens geom
_atom_sites_solution_primary direct
_atom_sites_solution_secondary difmap
_audit_creation_method SHELXL-97
_cell_angle_alpha 90.00
_cell_angle_beta 92.748(6)
_cell_angle_gamma 90.00
_cell_formula_units_Z 4
_cell_length_a 12.8753(8)
_cell_length_b 22.7790(10)
_cell_length_c 21.855(2)
_cell_measurement_reflns_used 14435
_cell_measurement_temperature 173(2)
_cell_measurement_theta_max 27.9
_cell_measurement_theta_min 2.2
_cell_volume 6402.4(8)
_computing_structure_refinement 'SHELXL-97 (Sheldrick, 1997)'
_diffrn_ambient_temperature 173(2)
_diffrn_detector_area_resol_mean 11.76
_diffrn_measured_fraction_theta_full 0.910
_diffrn_measured_fraction_theta_max 0.910
_diffrn_measurement_device_type 'Rigaku/ADSC CCD'
_diffrn_measurement_method 'area detector'
_diffrn_radiation_monochromator graphite
_diffrn_radiation_source 'fine-focus sealed tube'
_diffrn_radiation_type MoK\a
_diffrn_radiation_wavelength 0.71073
_diffrn_reflns_av_R_equivalents 0.0635
_diffrn_reflns_av_sigmaI/netI 0.1108
_diffrn_reflns_limit_h_max 16
_diffrn_reflns_limit_h_min 0
_diffrn_reflns_limit_k_max 27
_diffrn_reflns_limit_k_min -28
_diffrn_reflns_limit_l_max 25
_diffrn_reflns_limit_l_min -25
_diffrn_reflns_number 23908
_diffrn_reflns_theta_full 27.54
_diffrn_reflns_theta_max 27.54
_diffrn_reflns_theta_min 2.94
_exptl_absorpt_coefficient_mu 3.619
_exptl_absorpt_correction_T_max 0.556
_exptl_absorpt_correction_T_min 0.406
_exptl_absorpt_correction_type multi-scan
_exptl_crystal_colour ochre
_exptl_crystal_density_diffrn 1.525
_exptl_crystal_description prism
_exptl_crystal_F_000 2936
_exptl_crystal_size_max 0.40
_exptl_crystal_size_mid 0.25
_exptl_crystal_size_min 0.15
_refine_diff_density_max 1.380
_refine_diff_density_min -1.018
_refine_diff_density_rms 0.148
_refine_ls_extinction_method none
_refine_ls_goodness_of_fit_ref 0.895
_refine_ls_hydrogen_treatment mixed
_refine_ls_matrix_type full
_refine_ls_number_parameters 693
_refine_ls_number_reflns 13442
_refine_ls_number_restraints 0
_refine_ls_restrained_S_all 0.895
_refine_ls_R_factor_all 0.0843
_refine_ls_R_factor_gt 0.0398
_refine_ls_shift/su_max 0.003
_refine_ls_shift/su_mean 0.000
_refine_ls_structure_factor_coef Fsqd
_refine_ls_weighting_details 'calc w=1/[\s^2^(Fo^2^)+(0.0232P)^2^+0.0000P] where P=(Fo^2^+2Fc^2^)/3'
_refine_ls_weighting_scheme calc
_refine_ls_wR_factor_gt 0.0664
_refine_ls_wR_factor_ref 0.0746
_reflns_number_gt 8685
_reflns_number_total 13442
_reflns_threshold_expression >2sigma(I)
_cod_data_source_file ja061508qsi20060512_041328_4.cif
_cod_data_source_block Compound13
_cod_database_code 4110719

loop_
_symmetry_equiv_pos_as_xyz
'x, y, z'
'-x, y+1/2, -z+1/2'
'-x, -y, -z'
'x, -y-1/2, z-1/2'

loop_
_atom_site_label
_atom_site_type_symbol
_atom_site_fract_x
_atom_site_fract_y
_atom_site_fract_z
_atom_site_U_iso_or_equiv
_atom_site_adp_type
_atom_site_occupancy
_atom_site_symmetry_multiplicity
_atom_site_calc_flag
_atom_site_refinement_flags
C1 C 0.3484(5) 0.1485(3) 0.5784(3) 0.0285(16) Uani 1 1 d .
C2 C 0.4532(5) 0.1579(3) 0.5677(3) 0.0342(17) Uani 1 1 d .
H2 H 0.4900 0.1872 0.5908 0.041 Uiso 1 1 calc R
C3 C 0.5052(6) 0.1262(3) 0.5248(3) 0.0442(19) Uani 1 1 d .
H3 H 0.5769 0.1334 0.5193 0.053 Uiso 1 1 calc R
C4 C 0.4538(7) 0.0848(3) 0.4906(3) 0.051(2) Uani 1 1 d .
H4 H 0.4899 0.0624 0.4617 0.062 Uiso 1 1 calc R
C5 C 0.3493(7) 0.0752(3) 0.4976(3) 0.052(2) Uani 1 1 d .
H5 H 0.3132 0.0471 0.4725 0.062 Uiso 1 1 calc R
C6 C 0.2968(6) 0.1059(3) 0.5408(3) 0.0404(19) Uani 1 1 d .
H6 H 0.2250 0.0984 0.5453 0.048 Uiso 1 1 calc R
C7 C 0.2177(5) -0.0171(3) 0.8795(3) 0.0213(14) Uani 1 1 d .
C8 C 0.3190(5) -0.0378(3) 0.8846(3) 0.0249(14) Uani 1 1 d .
H8 H 0.3717 -0.0175 0.8642 0.030 Uiso 1 1 calc R
C9 C 0.3452(5) -0.0866(3) 0.9183(3) 0.0350(17) Uani 1 1 d .
H9 H 0.4154 -0.0995 0.9211 0.042 Uiso 1 1 calc R
C10 C 0.2710(6) -0.1169(3) 0.9479(3) 0.047(2) Uani 1 1 d .
H10 H 0.2892 -0.1511 0.9709 0.057 Uiso 1 1 calc R
C11 C 0.1701(6) -0.0976(4) 0.9441(4) 0.058(2) Uani 1 1 d .
H11 H 0.1181 -0.1181 0.9650 0.070 Uiso 1 1 calc R
C12 C 0.1444(5) -0.0485(3) 0.9099(3) 0.0386(18) Uani 1 1 d .
H12 H 0.0740 -0.0359 0.9072 0.046 Uiso 1 1 calc R
C13 C 0.6110(5) 0.1072(3) 0.8848(3) 0.0356(17) Uani 1 1 d .
H13A H 0.5472 0.0853 0.8917 0.053 Uiso 1 1 calc R
H13B H 0.6563 0.1066 0.9221 0.053 Uiso 1 1 calc R
H13C H 0.6472 0.0890 0.8512 0.053 Uiso 1 1 calc R
C14 C 0.6975(5) 0.2264(3) 0.8507(3) 0.0362(17) Uani 1 1 d .
H14A H 0.7332 0.2085 0.8168 0.054 Uiso 1 1 calc R
H14B H 0.7435 0.2257 0.8878 0.054 Uiso 1 1 calc R
H14C H 0.6793 0.2671 0.8404 0.054 Uiso 1 1 calc R
C15 C 0.5400(5) 0.2001(3) 0.7453(3) 0.0235(14) Uani 1 1 d .
C16 C 0.5369(5) 0.2563(3) 0.7198(3) 0.0354(17) Uani 1 1 d .
H16 H 0.4924 0.2853 0.7357 0.043 Uiso 1 1 calc R
C17 C 0.5982(7) 0.2701(4) 0.6717(3) 0.055(2) Uani 1 1 d .
H17 H 0.5945 0.3083 0.6544 0.066 Uiso 1 1 calc R
C18 C 0.6638(6) 0.2297(4) 0.6485(3) 0.054(2) Uani 1 1 d .
H18 H 0.7080 0.2403 0.6167 0.065 Uiso 1 1 calc R
C19 C 0.6656(5) 0.1731(4) 0.6718(3) 0.053(2) Uani 1 1 d .
H19 H 0.7093 0.1443 0.6550 0.064 Uiso 1 1 calc R
C20 C 0.6036(5) 0.1587(3) 0.7194(3) 0.0362(18) Uani 1 1 d .
H20 H 0.6044 0.1196 0.7346 0.043 Uiso 1 1 calc R
C21 C 0.5100(5) 0.2219(3) 0.9275(3) 0.0267(15) Uani 1 1 d .
H21A H 0.5437 0.2119 0.9679 0.032 Uiso 1 1 calc R
H21B H 0.5118 0.2650 0.9222 0.032 Uiso 1 1 calc R
C22 C 0.2915(5) 0.2546(3) 0.9406(3) 0.0314(16) Uani 1 1 d .
H22A H 0.3264 0.2808 0.9713 0.038 Uiso 1 1 calc R
H22B H 0.2272 0.2392 0.9578 0.038 Uiso 1 1 calc R
C23 C 0.3691(8) 0.3458(3) 0.8487(4) 0.076(3) Uani 1 1 d .
H23A H 0.4318 0.3223 0.8435 0.114 Uiso 1 1 calc R
H23B H 0.3820 0.3740 0.8820 0.114 Uiso 1 1 calc R
H23C H 0.3509 0.3669 0.8106 0.114 Uiso 1 1 calc R
C24 C 0.1393(7) 0.3398(4) 0.8770(4) 0.073(3) Uani 1 1 d .
H24A H 0.1259 0.3644 0.8407 0.109 Uiso 1 1 calc R
H24B H 0.1483 0.3648 0.9133 0.109 Uiso 1 1 calc R
H24C H 0.0805 0.3132 0.8818 0.109 Uiso 1 1 calc R
C25 C 0.1651(5) 0.2622(3) 0.7633(3) 0.0303(16) Uani 1 1 d .
C26 C 0.0668(5) 0.2364(3) 0.7586(3) 0.0437(19) Uani 1 1 d .
H26 H 0.0521 0.2040 0.7842 0.052 Uiso 1 1 calc R
C27 C -0.0084(6) 0.2566(4) 0.7181(4) 0.054(2) Uani 1 1 d .
H27 H -0.0745 0.2379 0.7158 0.065 Uiso 1 1 calc R
C28 C 0.0093(7) 0.3037(4) 0.6807(4) 0.060(3) Uani 1 1 d .
H28 H -0.0445 0.3187 0.6538 0.072 Uiso 1 1 calc R
C29 C 0.1066(8) 0.3283(3) 0.6832(3) 0.059(3) Uani 1 1 d .
H29 H 0.1211 0.3597 0.6562 0.071 Uiso 1 1 calc R
C30 C 0.1842(6) 0.3085(3) 0.7242(3) 0.0408(19) Uani 1 1 d .
H30 H 0.2507 0.3266 0.7255 0.049 Uiso 1 1 calc R
C31 C -0.0097(5) -0.0073(3) 0.7500(3) 0.0320(17) Uani 1 1 d .
H31A H 0.0270 -0.0396 0.7723 0.038 Uiso 1 1 calc R
H31B H -0.0728 -0.0244 0.7293 0.038 Uiso 1 1 calc R
C32 C -0.1402(5) 0.0068(3) 0.8605(3) 0.0435(19) Uani 1 1 d .
H32A H -0.1005 -0.0241 0.8823 0.065 Uiso 1 1 calc R
H32B H -0.1981 -0.0108 0.8363 0.065 Uiso 1 1 calc R
H32C H -0.1674 0.0343 0.8902 0.065 Uiso 1 1 calc R
C33 C -0.1322(5) 0.1045(3) 0.7680(3) 0.0416(19) Uani 1 1 d .
H33A H -0.1727 0.1260 0.7975 0.062 Uiso 1 1 calc R
H33B H -0.1794 0.0861 0.7371 0.062 Uiso 1 1 calc R
H33C H -0.0859 0.1318 0.7479 0.062 Uiso 1 1 calc R
C34 C 0.0469(5) 0.1099(3) 0.9033(3) 0.0275(15) Uani 1 1 d .
C35 C -0.0161(6) 0.1583(3) 0.9020(3) 0.0400(18) Uani 1 1 d .
H35 H -0.0589 0.1657 0.8663 0.048 Uiso 1 1 calc R
C36 C -0.0200(6) 0.1971(3) 0.9509(4) 0.052(2) Uani 1 1 d .
H36 H -0.0652 0.2301 0.9481 0.062 Uiso 1 1 calc R
C37 C 0.0412(6) 0.1879(4) 1.0030(4) 0.050(2) Uani 1 1 d .
H37 H 0.0404 0.2146 1.0363 0.060 Uiso 1 1 calc R
C38 C 0.1038(6) 0.1391(4) 1.0057(3) 0.052(2) Uani 1 1 d .
H38 H 0.1458 0.1320 1.0419 0.063 Uiso 1 1 calc R
C39 C 0.1079(5) 0.0998(4) 0.9576(3) 0.045(2) Uani 1 1 d .
H39 H 0.1516 0.0662 0.9611 0.054 Uiso 1 1 calc R
C40 C 0.1118(5) -0.0482(3) 0.6494(3) 0.0367(18) Uani 1 1 d .
H40A H 0.1097 -0.0409 0.6047 0.044 Uiso 1 1 calc R
H40B H 0.0628 -0.0804 0.6576 0.044 Uiso 1 1 calc R
C41 C 0.2394(7) -0.1222(3) 0.7402(3) 0.055(2) Uani 1 1 d .
H41A H 0.3098 -0.1351 0.7529 0.082 Uiso 1 1 calc R
H41B H 0.1980 -0.1562 0.7263 0.082 Uiso 1 1 calc R
H41C H 0.2069 -0.1037 0.7750 0.082 Uiso 1 1 calc R
C42 C 0.3147(5) -0.1025(3) 0.6133(3) 0.0405(18) Uani 1 1 d .
H42A H 0.3223 -0.0734 0.5808 0.061 Uiso 1 1 calc R
H42B H 0.2744 -0.1360 0.5971 0.061 Uiso 1 1 calc R
H42C H 0.3836 -0.1160 0.6284 0.061 Uiso 1 1 calc R
C43 C 0.4167(5) -0.0014(3) 0.6992(3) 0.0234(14) Uani 1 1 d .
C44 C 0.4678(5) 0.0228(3) 0.6507(3) 0.0396(18) Uani 1 1 d .
H44 H 0.4284 0.0395 0.6172 0.048 Uiso 1 1 calc R
C45 C 0.5750(6) 0.0231(3) 0.6502(4) 0.051(2) Uani 1 1 d .
H45 H 0.6082 0.0411 0.6171 0.062 Uiso 1 1 calc R
C46 C 0.6335(5) -0.0019(3) 0.6966(4) 0.0416(19) Uani 1 1 d .
H46 H 0.7072 -0.0023 0.6958 0.050 Uiso 1 1 calc R
C47 C 0.5844(6) -0.0267(4) 0.7443(3) 0.053(2) Uani 1 1 d .
H47 H 0.6250 -0.0442 0.7769 0.064 Uiso 1 1 calc R
C48 C 0.4779(6) -0.0271(4) 0.7464(3) 0.045(2) Uani 1 1 d .
H48 H 0.4459 -0.0448 0.7800 0.054 Uiso 1 1 calc R
C49 C -0.0176(5) 0.0550(3) 0.6347(3) 0.0338(17) Uani 1 1 d .
C50 C -0.0871(6) 0.0229(4) 0.5983(4) 0.064(3) Uani 1 1 d .
H50 H -0.0892 -0.0185 0.6030 0.077 Uiso 1 1 calc R
C51 C -0.1542(7) 0.0494(5) 0.5548(4) 0.086(4) Uani 1 1 d .
H51 H -0.2010 0.0262 0.5301 0.104 Uiso 1 1 calc R
C52 C -0.1525(6) 0.1096(5) 0.5479(4) 0.071(3) Uani 1 1 d .
H52 H -0.1984 0.1279 0.5184 0.085 Uiso 1 1 calc R
C53 C -0.0836(6) 0.1437(4) 0.5838(3) 0.051(2) Uani 1 1 d .
H53 H -0.0820 0.1852 0.5792 0.061 Uiso 1 1 calc R
C54 C -0.0174(5) 0.1158(3) 0.6267(3) 0.0421(19) Uani 1 1 d .
H54 H 0.0297 0.1389 0.6514 0.051 Uiso 1 1 calc R
C55 C 0.3737(4) 0.1426(3) 0.9854(3) 0.0210(14) Uani 1 1 d .
C56 C 0.3738(5) 0.1624(3) 1.0453(3) 0.0316(16) Uani 1 1 d .
H56 H 0.3746 0.2034 1.0536 0.038 Uiso 1 1 calc R
C57 C 0.3726(5) 0.1227(3) 1.0926(3) 0.0347(17) Uani 1 1 d .
H57 H 0.3718 0.1363 1.1337 0.042 Uiso 1 1 calc R
C58 C 0.3728(5) 0.0634(3) 1.0810(3) 0.0374(17) Uani 1 1 d .
H58 H 0.3733 0.0362 1.1140 0.045 Uiso 1 1 calc R
C59 C 0.3721(5) 0.0433(3) 1.0215(3) 0.0322(16) Uani 1 1 d .
H59 H 0.3711 0.0023 1.0133 0.039 Uiso 1 1 calc R
C60 C 0.3730(5) 0.0833(3) 0.9734(3) 0.0277(15) Uani 1 1 d .
H60 H 0.3731 0.0697 0.9323 0.033 Uiso 1 1 calc R
N1 N 0.3070(3) 0.15783(19) 0.7126(2) 0.0179(11) Uani 1 1 d .
N2 N 0.2753(3) 0.0984(2) 0.82269(19) 0.0183(11) Uani 1 1 d .
N3 N 0.4875(3) 0.1870(2) 0.8015(2) 0.0192(11) Uani 1 1 d .
N4 N 0.2417(4) 0.2435(2) 0.8096(2) 0.0203(11) Uani 1 1 d .
N5 N 0.0555(3) 0.0715(2) 0.8520(2) 0.0232(11) Uani 1 1 d .
N6 N 0.3057(4) -0.0020(2) 0.6983(2) 0.0234(12) Uani 1 1 d .
Si1 Si 0.28788(14) 0.18997(8) 0.64088(8) 0.0277(4) Uani 1 1 d .
Si2 Si 0.17742(13) 0.04730(7) 0.82970(7) 0.0203(4) Uani 1 1 d .
Si3 Si 0.57780(13) 0.18446(7) 0.86445(8) 0.0234(4) Uani 1 1 d .
Si4 Si 0.25903(17) 0.29629(8) 0.86782(9) 0.0378(5) Uani 1 1 d .
Si5 Si -0.05344(13) 0.04682(8) 0.80862(9) 0.0277(4) Uani 1 1 d .
Si6 Si 0.24616(15) -0.06880(8) 0.67711(8) 0.0305(4) Uani 1 1 d .
P1 P 0.07499(13) 0.01865(8) 0.69011(8) 0.0281(4) Uani 1 1 d .
P2 P 0.37628(13) 0.19512(7) 0.92220(7) 0.0215(4) Uani 1 1 d .
Ta1 Ta 0.235794(18) 0.073355(10) 0.724356(11) 0.01614(6) Uani 1 1 d .
Ta2 Ta 0.331088(18) 0.171104(10) 0.798347(11) 0.01563(6) Uani 1 1 d .

loop_
_atom_site_aniso_label
_atom_site_aniso_U_11
_atom_site_aniso_U_22
_atom_site_aniso_U_33
_atom_site_aniso_U_23
_atom_site_aniso_U_13
_atom_site_aniso_U_12
C1 0.044(4) 0.029(4) 0.013(3) 0.008(3) 0.000(3) -0.005(3)
C2 0.035(4) 0.041(4) 0.026(4) 0.012(3) -0.003(3) 0.000(3)
C3 0.042(5) 0.061(5) 0.030(4) 0.000(4) 0.007(4) 0.003(4)
C4 0.071(6) 0.049(5) 0.035(5) -0.004(4) 0.021(4) -0.002(5)
C5 0.084(6) 0.045(5) 0.027(4) -0.011(4) 0.004(4) -0.020(5)
C6 0.049(5) 0.054(5) 0.018(4) 0.003(3) 0.004(3) -0.020(4)
C7 0.022(3) 0.020(3) 0.021(3) 0.006(3) -0.003(3) -0.005(3)
C8 0.033(4) 0.019(3) 0.023(4) -0.004(3) 0.002(3) 0.002(3)
C9 0.040(4) 0.028(4) 0.037(4) -0.004(3) -0.010(3) 0.019(3)
C10 0.063(6) 0.025(4) 0.052(5) 0.013(4) -0.025(4) -0.007(4)
C11 0.045(5) 0.066(6) 0.062(6) 0.038(5) -0.009(4) -0.019(4)
C12 0.024(4) 0.042(4) 0.049(5) 0.023(4) -0.002(3) -0.009(3)
C13 0.041(4) 0.038(4) 0.028(4) 0.004(3) 0.000(3) 0.007(3)
C14 0.025(4) 0.046(4) 0.038(4) -0.011(3) 0.000(3) 0.001(3)
C15 0.023(3) 0.029(4) 0.018(3) 0.005(3) -0.004(3) -0.009(3)
C16 0.048(5) 0.024(4) 0.034(4) 0.002(3) -0.003(3) -0.006(3)
C17 0.079(6) 0.052(5) 0.032(5) 0.022(4) 0.001(4) -0.031(5)
C18 0.036(5) 0.098(8) 0.030(5) 0.009(5) 0.011(4) -0.018(5)
C19 0.030(4) 0.094(7) 0.036(5) -0.002(5) 0.003(3) 0.006(5)
C20 0.025(4) 0.061(5) 0.023(4) 0.005(3) 0.002(3) 0.017(3)
C21 0.030(4) 0.030(4) 0.020(3) -0.003(3) -0.005(3) -0.009(3)
C22 0.044(4) 0.028(4) 0.023(4) -0.006(3) 0.006(3) 0.006(3)
C23 0.139(9) 0.035(5) 0.053(6) 0.001(4) -0.009(6) -0.027(5)
C24 0.106(8) 0.067(6) 0.043(5) -0.016(4) -0.015(5) 0.059(6)
C25 0.035(4) 0.028(4) 0.028(4) -0.002(3) 0.001(3) 0.016(3)
C26 0.037(4) 0.043(5) 0.050(5) 0.002(4) -0.003(4) 0.013(4)
C27 0.044(5) 0.063(6) 0.054(6) -0.002(4) -0.012(4) 0.020(4)
C28 0.069(6) 0.065(6) 0.046(5) 0.001(5) -0.007(5) 0.045(5)
C29 0.121(8) 0.030(4) 0.027(4) 0.015(4) 0.005(5) 0.040(5)
C30 0.066(5) 0.026(4) 0.031(4) 0.005(3) 0.005(4) 0.007(4)
C31 0.029(4) 0.022(4) 0.045(4) 0.001(3) -0.002(3) -0.004(3)
C32 0.025(4) 0.044(5) 0.063(5) 0.005(4) 0.009(4) -0.008(3)
C33 0.033(4) 0.045(5) 0.047(5) -0.002(4) -0.006(3) 0.015(4)
C34 0.021(3) 0.036(4) 0.026(4) 0.006(3) 0.012(3) -0.004(3)
C35 0.044(5) 0.042(5) 0.034(4) 0.004(3) 0.006(3) 0.008(4)
C36 0.063(6) 0.045(5) 0.048(5) -0.002(4) 0.009(4) 0.008(4)
C37 0.050(5) 0.061(6) 0.042(5) -0.018(4) 0.024(4) -0.010(4)
C38 0.028(4) 0.099(7) 0.029(4) -0.009(4) 0.006(3) -0.004(5)
C39 0.026(4) 0.078(6) 0.031(4) -0.010(4) -0.004(3) 0.012(4)
C40 0.035(4) 0.029(4) 0.045(4) -0.015(3) 0.002(3) -0.019(3)
C41 0.094(7) 0.027(4) 0.043(5) -0.002(3) 0.009(5) 0.000(4)
C42 0.053(5) 0.033(4) 0.036(4) -0.014(3) 0.008(4) -0.003(4)
C43 0.022(3) 0.023(3) 0.027(4) -0.012(3) 0.006(3) 0.009(3)
C44 0.039(4) 0.030(4) 0.050(5) 0.011(3) 0.005(4) 0.000(3)
C45 0.030(4) 0.043(5) 0.082(6) 0.020(4) 0.014(4) -0.004(4)
C46 0.025(4) 0.044(5) 0.055(5) -0.022(4) -0.002(4) 0.003(3)
C47 0.045(5) 0.085(7) 0.028(4) -0.016(4) -0.013(4) 0.030(5)
C48 0.040(4) 0.074(6) 0.021(4) 0.004(4) 0.007(3) 0.025(4)
C49 0.020(3) 0.053(5) 0.028(4) 0.006(3) -0.010(3) -0.003(3)
C50 0.051(5) 0.064(6) 0.074(6) 0.008(5) -0.027(5) -0.022(5)
C51 0.076(7) 0.094(8) 0.084(8) 0.025(6) -0.054(6) -0.044(6)
C52 0.038(5) 0.116(9) 0.057(6) 0.028(6) -0.024(4) -0.012(6)
C53 0.043(5) 0.065(6) 0.044(5) 0.016(4) -0.003(4) 0.009(4)
C54 0.032(4) 0.058(5) 0.036(4) 0.005(4) -0.006(3) 0.003(4)
C55 0.020(3) 0.027(3) 0.015(3) -0.003(3) -0.002(3) 0.003(3)
C56 0.035(4) 0.034(4) 0.025(4) -0.003(3) 0.003(3) 0.006(3)
C57 0.046(4) 0.047(5) 0.012(3) 0.000(3) 0.004(3) -0.005(4)
C58 0.044(4) 0.044(5) 0.024(4) 0.012(3) 0.004(3) -0.005(4)
C59 0.044(4) 0.024(4) 0.029(4) 0.000(3) -0.001(3) -0.002(3)
C60 0.035(4) 0.025(4) 0.023(4) -0.003(3) 0.001(3) -0.003(3)
N1 0.017(3) 0.016(3) 0.021(3) -0.001(2) 0.000(2) -0.002(2)
N2 0.017(3) 0.031(3) 0.007(2) 0.000(2) -0.001(2) 0.005(2)
N3 0.021(3) 0.018(3) 0.018(3) 0.000(2) -0.002(2) 0.001(2)
N4 0.022(3) 0.014(3) 0.024(3) -0.003(2) -0.001(2) 0.006(2)
N5 0.018(3) 0.033(3) 0.019(3) 0.004(2) 0.005(2) 0.003(2)
N6 0.019(3) 0.021(3) 0.031(3) -0.003(2) 0.002(2) 0.002(2)
Si1 0.0379(11) 0.0253(10) 0.0196(10) 0.0068(7) 0.0003(8) 0.0022(8)
Si2 0.0194(9) 0.0204(9) 0.0213(9) 0.0045(7) 0.0029(7) -0.0010(7)
Si3 0.0230(9) 0.0227(10) 0.0243(10) -0.0010(7) -0.0019(7) -0.0021(8)
Si4 0.0618(14) 0.0182(10) 0.0329(11) -0.0039(8) -0.0031(10) 0.0122(10)
Si5 0.0153(9) 0.0320(10) 0.0358(11) 0.0042(8) 0.0034(8) -0.0011(8)
Si6 0.0388(11) 0.0202(9) 0.0330(11) -0.0069(8) 0.0061(8) -0.0030(9)
P1 0.0227(9) 0.0298(10) 0.0316(10) -0.0047(8) -0.0001(7) -0.0043(8)
P2 0.0285(9) 0.0191(8) 0.0167(8) -0.0040(6) -0.0003(7) 0.0005(7)
Ta1 0.01694(12) 0.01587(12) 0.01559(13) -0.00048(10) 0.00044(9) -0.00071(11)
Ta2 0.01918(13) 0.01239(11) 0.01531(13) 0.00068(10) 0.00090(9) -0.00008(11)

loop_
_atom_type_symbol
_atom_type_description
_atom_type_scat_dispersion_real
_atom_type_scat_dispersion_imag
_atom_type_scat_source
C C 0.0033 0.0016 'International Tables Vol C Tables 4.2.6.8 and 6.1.1.4'
H H 0.0000 0.0000 'International Tables Vol C Tables 4.2.6.8 and 6.1.1.4'
N N 0.0061 0.0033 'International Tables Vol C Tables 4.2.6.8 and 6.1.1.4'
Si Si 0.0817 0.0704 'International Tables Vol C Tables 4.2.6.8 and 6.1.1.4'
P P 0.1023 0.0942 'International Tables Vol C Tables 4.2.6.8 and 6.1.1.4'
Ta Ta -0.7052 6.5227 'International Tables Vol C Tables 4.2.6.8 and 6.1.1.4'

loop_
_geom_angle_atom_site_label_1
_geom_angle_atom_site_label_2
_geom_angle_atom_site_label_3
_geom_angle
C2 C1 C6 116.0(6)
C2 C1 Si1 119.1(5)
C6 C1 Si1 124.9(5)
C3 C2 C1 122.5(7)
C3 C2 H2 118.8
C1 C2 H2 118.8
C4 C3 C2 119.9(7)
C4 C3 H3 120.1
C2 C3 H3 120.1
C3 C4 C5 120.1(7)
C3 C4 H4 119.9
C5 C4 H4 119.9
C6 C5 C4 120.6(7)
C6 C5 H5 119.7
C4 C5 H5 119.7
C5 C6 C1 120.9(7)
C5 C6 H6 119.5
C1 C6 H6 119.5
C12 C7 C8 116.6(6)
C12 C7 Si2 120.4(5)
C8 C7 Si2 122.9(5)
C9 C8 C7 121.8(6)
C9 C8 H8 119.1
C7 C8 H8 119.1
C8 C9 C10 120.4(6)
C8 C9 H9 119.8
C10 C9 H9 119.8
C9 C10 C11 119.5(7)
C9 C10 H10 120.3
C11 C10 H10 120.3
C10 C11 C12 119.8(7)
C10 C11 H11 120.1
C12 C11 H11 120.1
C11 C12 C7 122.0(7)
C11 C12 H12 119.0
C7 C12 H12 119.0
Si3 C13 H13A 109.5
Si3 C13 H13B 109.5
H13A C13 H13B 109.5
Si3 C13 H13C 109.5
H13A C13 H13C 109.5
H13B C13 H13C 109.5
Si3 C14 H14A 109.5
Si3 C14 H14B 109.5
H14A C14 H14B 109.5
Si3 C14 H14C 109.5
H14A C14 H14C 109.5
H14B C14 H14C 109.5
C20 C15 C16 117.8(6)
C20 C15 N3 120.7(5)
C16 C15 N3 121.1(6)
C17 C16 C15 120.3(7)
C17 C16 H16 119.8
C15 C16 H16 119.8
C18 C17 C16 121.1(7)
C18 C17 H17 119.4
C16 C17 H17 119.4
C17 C18 C19 119.4(7)
C17 C18 H18 120.3
C19 C18 H18 120.3
C20 C19 C18 119.9(8)
C20 C19 H19 120.0
C18 C19 H19 120.0
C19 C20 C15 121.3(7)
C19 C20 H20 119.4
C15 C20 H20 119.4
P2 C21 Si3 105.8(3)
P2 C21 H21A 110.6
Si3 C21 H21A 110.6
P2 C21 H21B 110.6
Si3 C21 H21B 110.6
H21A C21 H21B 108.7
P2 C22 Si4 107.7(3)
P2 C22 H22A 110.2
Si4 C22 H22A 110.2
P2 C22 H22B 110.2
Si4 C22 H22B 110.2
H22A C22 H22B 108.5
Si4 C23 H23A 109.5
Si4 C23 H23B 109.5
H23A C23 H23B 109.5
Si4 C23 H23C 109.5
H23A C23 H23C 109.5
H23B C23 H23C 109.5
Si4 C24 H24A 109.5
Si4 C24 H24B 109.5
H24A C24 H24B 109.5
Si4 C24 H24C 109.5
H24A C24 H24C 109.5
H24B C24 H24C 109.5
C30 C25 C26 117.6(6)
C30 C25 N4 121.4(6)
C26 C25 N4 120.9(6)
C27 C26 C25 121.3(8)
C27 C26 H26 119.4
C25 C26 H26 119.4
C26 C27 C28 121.2(8)
C26 C27 H27 119.4
C28 C27 H27 119.4
C29 C28 C27 118.2(8)
C29 C28 H28 120.9
C27 C28 H28 120.9
C28 C29 C30 121.4(8)
C28 C29 H29 119.3
C30 C29 H29 119.3
C29 C30 C25 120.2(8)
C29 C30 H30 119.9
C25 C30 H30 119.9
P1 C31 Si5 118.7(3)
P1 C31 H31A 107.6
Si5 C31 H31A 107.6
P1 C31 H31B 107.6
Si5 C31 H31B 107.6
H31A C31 H31B 107.1
Si5 C32 H32A 109.5
Si5 C32 H32B 109.5
H32A C32 H32B 109.5
Si5 C32 H32C 109.5
H32A C32 H32C 109.5
H32B C32 H32C 109.5
Si5 C33 H33A 109.5
Si5 C33 H33B 109.5
H33A C33 H33B 109.5
Si5 C33 H33C 109.5
H33A C33 H33C 109.5
H33B C33 H33C 109.5
C35 C34 C39 117.0(6)
C35 C34 N5 123.1(6)
C39 C34 N5 119.8(6)
C34 C35 C36 122.8(7)
C34 C35 H35 118.6
C36 C35 H35 118.6
C37 C36 C35 120.0(8)
C37 C36 H36 120.0
C35 C36 H36 120.0
C36 C37 C38 118.3(7)
C36 C37 H37 120.9
C38 C37 H37 120.9
C37 C38 C39 122.3(7)
C37 C38 H38 118.9
C39 C38 H38 118.9
C38 C39 C34 119.6(7)
C38 C39 H39 120.2
C34 C39 H39 120.2
P1 C40 Si6 107.9(3)
P1 C40 H40A 110.1
Si6 C40 H40A 110.1
P1 C40 H40B 110.1
Si6 C40 H40B 110.1
H40A C40 H40B 108.4
Si6 C41 H41A 109.5
Si6 C41 H41B 109.5
H41A C41 H41B 109.5
Si6 C41 H41C 109.5
H41A C41 H41C 109.5
H41B C41 H41C 109.5
Si6 C42 H42A 109.5
Si6 C42 H42B 109.5
H42A C42 H42B 109.5
Si6 C42 H42C 109.5
H42A C42 H42C 109.5
H42B C42 H42C 109.5
C44 C43 C48 117.3(6)
C44 C43 N6 120.3(6)
C48 C43 N6 122.3(6)
C45 C44 C43 121.2(7)
C45 C44 H44 119.4
C43 C44 H44 119.4
C46 C45 C44 120.8(7)
C46 C45 H45 119.6
C44 C45 H45 119.6
C45 C46 C47 118.8(7)
C45 C46 H46 120.6
C47 C46 H46 120.6
C46 C47 C48 121.7(7)
C46 C47 H47 119.1
C48 C47 H47 119.1
C47 C48 C43 120.2(7)
C47 C48 H48 119.9
C43 C48 H48 119.9
C50 C49 C54 117.3(7)
C50 C49 P1 121.3(6)
C54 C49 P1 121.3(5)
C49 C50 C51 122.0(8)
C49 C50 H50 119.0
C51 C50 H50 119.0
C52 C51 C50 119.5(8)
C52 C51 H51 120.2
C50 C51 H51 120.2
C51 C52 C53 120.3(8)
C51 C52 H52 119.8
C53 C52 H52 119.8
C54 C53 C52 118.7(8)
C54 C53 H53 120.7
C52 C53 H53 120.7
C53 C54 C49 122.1(7)
C53 C54 H54 118.9
C49 C54 H54 118.9
C60 C55 C56 120.0(6)
C60 C55 P2 119.9(4)
C56 C55 P2 120.1(5)
C57 C56 C55 119.8(6)
C57 C56 H56 120.1
C55 C56 H56 120.1
C58 C57 C56 120.5(6)
C58 C57 H57 119.7
C56 C57 H57 119.7
C57 C58 C59 120.0(6)
C57 C58 H58 120.0
C59 C58 H58 120.0
C58 C59 C60 119.7(6)
C58 C59 H59 120.1
C60 C59 H59 120.1
C55 C60 C59 119.9(6)
C55 C60 H60 120.0
C59 C60 H60 120.0
Si1 N1 Ta2 145.9(3)
Si1 N1 Ta1 116.3(2)
Ta2 N1 Ta1 94.25(19)
Si2 N2 Ta2 154.6(3)
Si2 N2 Ta1 77.42(17)
Ta2 N2 Ta1 91.42(17)
C15 N3 Si3 110.4(4)
C15 N3 Ta2 120.2(3)
Si3 N3 Ta2 129.4(3)
C25 N4 Si4 111.4(4)
C25 N4 Ta2 121.7(4)
Si4 N4 Ta2 126.2(3)
C34 N5 Si5 122.1(4)
C34 N5 Si2 120.9(4)
Si5 N5 Si2 116.9(3)
C43 N6 Si6 115.8(4)
C43 N6 Ta1 116.4(4)
Si6 N6 Ta1 127.8(3)
N1 Si1 C1 113.7(3)
N2 Si2 N5 118.7(2)
N2 Si2 C7 113.2(2)
N5 Si2 C7 108.0(3)
N2 Si2 Ta1 60.71(15)
N5 Si2 Ta1 119.28(17)
C7 Si2 Ta1 128.6(2)
N3 Si3 C14 112.4(3)
N3 Si3 C13 110.7(3)
C14 Si3 C13 110.1(3)
N3 Si3 C21 104.3(2)
C14 Si3 C21 107.8(3)
C13 Si3 C21 111.4(3)
N4 Si4 C24 111.6(3)
N4 Si4 C23 108.8(3)
C24 Si4 C23 110.2(4)
N4 Si4 C22 106.4(3)
C24 Si4 C22 109.3(3)
C23 Si4 C22 110.6(4)
N5 Si5 C33 115.9(3)
N5 Si5 C32 108.3(3)
C33 Si5 C32 107.9(3)
N5 Si5 C31 108.8(3)
C33 Si5 C31 108.2(3)
C32 Si5 C31 107.5(3)
N6 Si6 C41 114.2(3)
N6 Si6 C42 109.9(3)
C41 Si6 C42 109.3(3)
N6 Si6 C40 104.7(3)
C41 Si6 C40 109.4(4)
C42 Si6 C40 109.1(3)
C40 P1 C31 104.7(3)
C40 P1 C49 103.1(3)
C31 P1 C49 102.9(3)
C40 P1 Ta1 109.2(2)
C31 P1 Ta1 117.2(2)
C49 P1 Ta1 118.1(2)
C22 P2 C21 108.3(3)
C22 P2 C55 107.0(3)
C21 P2 C55 102.8(3)
C22 P2 Ta2 105.3(2)
C21 P2 Ta2 106.2(2)
C55 P2 Ta2 126.35(19)
N6 Ta1 N1 121.68(18)
N6 Ta1 N2 113.40(18)
N1 Ta1 N2 79.06(17)
N6 Ta1 P1 82.33(14)
N1 Ta1 P1 139.56(12)
N2 Ta1 P1 123.81(12)
N6 Ta1 Si2 102.21(14)
N1 Ta1 Si2 117.78(13)
N2 Ta1 Si2 41.87(12)
P1 Ta1 Si2 82.96(6)
N6 Ta1 Ta2 127.34(13)
N1 Ta1 Ta2 39.70(12)
N2 Ta1 Ta2 39.37(12)
P1 Ta1 Ta2 147.99(4)
Si2 Ta1 Ta2 79.27(4)
N2 Ta2 N1 95.25(19)
N2 Ta2 N4 116.84(19)
N1 Ta2 N4 100.45(19)
N2 Ta2 N3 122.15(18)
N1 Ta2 N3 100.07(19)
N4 Ta2 N3 114.51(19)
N2 Ta2 P2 87.89(13)
N1 Ta2 P2 176.51(14)
N4 Ta2 P2 79.41(13)
N3 Ta2 P2 76.92(13)
N2 Ta2 Ta1 49.21(13)
N1 Ta2 Ta1 46.05(13)
N4 Ta2 Ta1 116.82(13)
N3 Ta2 Ta1 121.99(13)
P2 Ta2 Ta1 137.10(3)

loop_
_geom_bond_atom_site_label_1
_geom_bond_atom_site_label_2
_geom_bond_distance
C1 C2 1.397(9)
C1 C6 1.417(9)
C1 Si1 1.861(7)
C2 C3 1.382(9)
C2 H2 0.9500
C3 C4 1.356(10)
C3 H3 0.9500
C4 C5 1.379(10)
C4 H4 0.9500
C5 C6 1.378(10)
C5 H5 0.9500
C6 H6 0.9500
C7 C12 1.380(8)
C7 C8 1.387(8)
C7 Si2 1.885(6)
C8 C9 1.366(8)
C8 H8 0.9500
C9 C10 1.367(9)
C9 H9 0.9500
C10 C11 1.369(10)
C10 H10 0.9500
C11 C12 1.376(9)
C11 H11 0.9500
C12 H12 0.9500
C13 Si3 1.860(6)
C13 H13A 0.9800
C13 H13B 0.9800
C13 H13C 0.9800
C14 Si3 1.849(6)
C14 H14A 0.9800
C14 H14B 0.9800
C14 H14C 0.9800
C15 C20 1.388(9)
C15 C16 1.397(8)
C15 N3 1.461(7)
C16 C17 1.381(10)
C16 H16 0.9500
C17 C18 1.363(11)
C17 H17 0.9500
C18 C19 1.384(11)
C18 H18 0.9500
C19 C20 1.381(9)
C19 H19 0.9500
C20 H20 0.9500
C21 P2 1.825(6)
C21 Si3 1.872(6)
C21 H21A 0.9900
C21 H21B 0.9900
C22 P2 1.799(6)
C22 Si4 1.881(6)
C22 H22A 0.9900
C22 H22B 0.9900
C23 Si4 1.873(9)
C23 H23A 0.9800
C23 H23B 0.9800
C23 H23C 0.9800
C24 Si4 1.851(8)
C24 H24A 0.9800
C24 H24B 0.9800
C24 H24C 0.9800
C25 C30 1.386(9)
C25 C26 1.396(9)
C25 N4 1.445(7)
C26 C27 1.360(9)
C26 H26 0.9500
C27 C28 1.374(11)
C27 H27 0.9500
C28 C29 1.372(12)
C28 H28 0.9500
C29 C30 1.386(10)
C29 H29 0.9500
C30 H30 0.9500
C31 P1 1.841(6)
C31 Si5 1.883(6)
C31 H31A 0.9900
C31 H31B 0.9900
C32 Si5 1.867(7)
C32 H32A 0.9800
C32 H32B 0.9800
C32 H32C 0.9800
C33 Si5 1.859(6)
C33 H33A 0.9800
C33 H33B 0.9800
C33 H33C 0.9800
C34 C35 1.367(9)
C34 C39 1.411(9)
C34 N5 1.430(8)
C35 C36 1.388(10)
C35 H35 0.9500
C36 C37 1.370(10)
C36 H36 0.9500
C37 C38 1.373(10)
C37 H37 0.9500
C38 C39 1.384(10)
C38 H38 0.9500
C39 H39 0.9500
C40 P1 1.837(6)
C40 Si6 1.865(7)
C40 H40A 0.9900
C40 H40B 0.9900
C41 Si6 1.844(7)
C41 H41A 0.9800
C41 H41B 0.9800
C41 H41C 0.9800
C42 Si6 1.852(6)
C42 H42A 0.9800
C42 H42B 0.9800
C42 H42C 0.9800
C43 C44 1.389(9)
C43 C48 1.397(9)
C43 N6 1.428(7)
C44 C45 1.380(9)
C44 H44 0.9500
C45 C46 1.359(10)
C45 H45 0.9500
C46 C47 1.368(10)
C46 H46 0.9500
C47 C48 1.374(9)
C47 H47 0.9500
C48 H48 0.9500
C49 C50 1.378(9)
C49 C54 1.396(9)
C49 P1 1.854(6)
C50 C51 1.391(11)
C50 H50 0.9500
C51 C52 1.381(12)
C51 H51 0.9500
C52 C53 1.392(11)
C52 H52 0.9500
C53 C54 1.391(9)
C53 H53 0.9500
C54 H54 0.9500
C55 C60 1.376(8)
C55 C56 1.385(8)
C55 P2 1.828(6)
C56 C57 1.376(8)
C56 H56 0.9500
C57 C58 1.374(9)
C57 H57 0.9500
C58 C59 1.380(9)
C58 H58 0.9500
C59 C60 1.391(8)
C59 H59 0.9500
C60 H60 0.9500
N1 Si1 1.736(5)
N1 Ta2 1.910(4)
N1 Ta1 2.152(4)
N2 Si2 1.728(5)
N2 Ta2 1.892(5)
N2 Ta1 2.258(4)
N3 Si3 1.759(5)
N3 Ta2 2.043(5)
N4 Si4 1.756(5)
N4 Ta2 2.032(4)
N5 Si5 1.748(5)
N5 Si2 1.755(5)
N6 Si6 1.756(5)
N6 Ta1 2.032(5)
Si2 Ta1 2.5265(17)
P1 Ta1 2.5002(17)
P2 Ta2 2.7953(15)
Ta1 Ta2 2.9813(4)

loop_
_geom_torsion_atom_site_label_1
_geom_torsion_atom_site_label_2
_geom_torsion_atom_site_label_3
_geom_torsion_atom_site_label_4
_geom_torsion
C6 C1 C2 C3 -2.5(9)
Si1 C1 C2 C3 175.9(5)
C1 C2 C3 C4 1.1(11)
C2 C3 C4 C5 1.3(12)
C3 C4 C5 C6 -2.2(12)
C4 C5 C6 C1 0.7(11)
C2 C1 C6 C5 1.6(10)
Si1 C1 C6 C5 -176.6(5)
C12 C7 C8 C9 -0.3(9)
Si2 C7 C8 C9 -176.2(5)
C7 C8 C9 C10 0.4(10)
C8 C9 C10 C11 -0.7(11)
C9 C10 C11 C12 0.9(13)
C10 C11 C12 C7 -0.9(13)
C8 C7 C12 C11 0.5(10)
Si2 C7 C12 C11 176.5(6)
C20 C15 C16 C17 -2.1(10)
N3 C15 C16 C17 171.2(6)
C15 C16 C17 C18 -0.9(11)
C16 C17 C18 C19 3.0(12)
C17 C18 C19 C20 -2.1(12)
C18 C19 C20 C15 -1.0(11)
C16 C15 C20 C19 3.0(9)
N3 C15 C20 C19 -170.3(6)
C30 C25 C26 C27 -1.4(11)
N4 C25 C26 C27 175.0(6)
C25 C26 C27 C28 -0.6(12)
C26 C27 C28 C29 2.7(12)
C27 C28 C29 C30 -2.9(12)
C28 C29 C30 C25 0.9(11)
C26 C25 C30 C29 1.2(10)
N4 C25 C30 C29 -175.2(6)
C39 C34 C35 C36 1.1(11)
N5 C34 C35 C36 -176.6(6)
C34 C35 C36 C37 0.4(12)
C35 C36 C37 C38 -1.4(12)
C36 C37 C38 C39 0.9(12)
C37 C38 C39 C34 0.6(12)
C35 C34 C39 C38 -1.6(10)
N5 C34 C39 C38 176.2(6)
C48 C43 C44 C45 -2.0(10)
N6 C43 C44 C45 -179.1(6)
C43 C44 C45 C46 2.0(12)
C44 C45 C46 C47 -1.1(12)
C45 C46 C47 C48 0.3(12)
C46 C47 C48 C43 -0.4(12)
C44 C43 C48 C47 1.2(10)
N6 C43 C48 C47 178.3(6)
C54 C49 C50 C51 0.4(13)
P1 C49 C50 C51 -177.4(8)
C49 C50 C51 C52 -0.5(16)
C50 C51 C52 C53 0.3(16)
C51 C52 C53 C54 -0.1(14)
C52 C53 C54 C49 0.1(12)
C50 C49 C54 C53 -0.2(12)
P1 C49 C54 C53 177.6(6)
C60 C55 C56 C57 -0.3(10)
P2 C55 C56 C57 -179.5(5)
C55 C56 C57 C58 0.8(10)
C56 C57 C58 C59 -1.2(11)
C57 C58 C59 C60 1.0(10)
C56 C55 C60 C59 0.1(9)
P2 C55 C60 C59 179.4(5)
C58 C59 C60 C55 -0.5(10)
C20 C15 N3 Si3 71.1(6)
C16 C15 N3 Si3 -102.0(6)
C20 C15 N3 Ta2 -106.3(6)
C16 C15 N3 Ta2 80.6(6)
C30 C25 N4 Si4 69.0(7)
C26 C25 N4 Si4 -107.3(6)
C30 C25 N4 Ta2 -101.9(6)
C26 C25 N4 Ta2 81.8(7)
C35 C34 N5 Si5 -45.0(8)
C39 C34 N5 Si5 137.3(5)
C35 C34 N5 Si2 134.5(6)
C39 C34 N5 Si2 -43.2(8)
C44 C43 N6 Si6 100.4(6)
C48 C43 N6 Si6 -76.6(7)
C44 C43 N6 Ta1 -81.5(6)
C48 C43 N6 Ta1 101.5(6)
Ta2 N1 Si1 C1 143.7(5)
Ta1 N1 Si1 C1 -64.9(3)
C2 C1 Si1 N1 -84.6(5)
C6 C1 Si1 N1 93.6(6)
Ta2 N2 Si2 N5 -43.6(7)
Ta1 N2 Si2 N5 -109.4(2)
Ta2 N2 Si2 C7 -171.7(6)
Ta1 N2 Si2 C7 122.5(2)
Ta2 N2 Si2 Ta1 65.8(6)
C34 N5 Si2 N2 -47.8(5)
Si5 N5 Si2 N2 131.7(3)
C34 N5 Si2 C7 82.6(5)
Si5 N5 Si2 C7 -97.8(3)
C34 N5 Si2 Ta1 -118.4(4)
Si5 N5 Si2 Ta1 61.2(3)
C12 C7 Si2 N2 153.8(5)
C8 C7 Si2 N2 -30.5(6)
C12 C7 Si2 N5 20.4(6)
C8 C7 Si2 N5 -163.9(5)
C12 C7 Si2 Ta1 -136.0(5)
C8 C7 Si2 Ta1 39.7(6)
C15 N3 Si3 C14 23.0(5)
Ta2 N3 Si3 C14 -159.9(3)
C15 N3 Si3 C13 -100.5(4)
Ta2 N3 Si3 C13 76.5(4)
C15 N3 Si3 C21 139.5(4)
Ta2 N3 Si3 C21 -43.4(4)
P2 C21 Si3 N3 42.0(4)
P2 C21 Si3 C14 161.7(3)
P2 C21 Si3 C13 -77.4(4)
C25 N4 Si4 C24 28.7(6)
Ta2 N4 Si4 C24 -160.9(4)
C25 N4 Si4 C23 -93.0(5)
Ta2 N4 Si4 C23 77.3(4)
C25 N4 Si4 C22 147.8(4)
Ta2 N4 Si4 C22 -41.8(4)
P2 C22 Si4 N4 39.4(4)
P2 C22 Si4 C24 160.0(4)
P2 C22 Si4 C23 -78.6(4)
C34 N5 Si5 C33 62.4(5)
Si2 N5 Si5 C33 -117.1(4)
C34 N5 Si5 C32 -58.9(5)
Si2 N5 Si5 C32 121.5(3)
C34 N5 Si5 C31 -175.5(5)
Si2 N5 Si5 C31 5.0(4)
P1 C31 Si5 N5 -64.4(4)
P1 C31 Si5 C33 62.3(4)
P1 C31 Si5 C32 178.5(4)
C43 N6 Si6 C41 83.1(5)
Ta1 N6 Si6 C41 -94.8(4)
C43 N6 Si6 C42 -40.1(5)
Ta1 N6 Si6 C42 142.0(4)
C43 N6 Si6 C40 -157.2(5)
Ta1 N6 Si6 C40 24.9(4)
P1 C40 Si6 N6 -29.0(4)
P1 C40 Si6 C41 93.8(4)
P1 C40 Si6 C42 -146.6(3)
Si6 C40 P1 C31 -101.4(4)
Si6 C40 P1 C49 151.3(3)
Si6 C40 P1 Ta1 24.9(4)
Si5 C31 P1 C40 173.2(4)
Si5 C31 P1 C49 -79.3(4)
Si5 C31 P1 Ta1 52.1(4)
C50 C49 P1 C40 37.3(7)
C54 C49 P1 C40 -140.4(6)
C50 C49 P1 C31 -71.4(7)
C54 C49 P1 C31 110.8(6)
C50 C49 P1 Ta1 157.8(6)
C54 C49 P1 Ta1 -20.0(7)
Si4 C22 P2 C21 87.5(4)
Si4 C22 P2 C55 -162.3(3)
Si4 C22 P2 Ta2 -25.8(4)
Si3 C21 P2 C22 -143.2(3)
Si3 C21 P2 C55 103.8(3)
Si3 C21 P2 Ta2 -30.6(3)
C60 C55 P2 C22 140.4(5)
C56 C55 P2 C22 -40.4(6)
C60 C55 P2 C21 -105.6(5)
C56 C55 P2 C21 73.6(5)
C60 C55 P2 Ta2 15.9(6)
C56 C55 P2 Ta2 -164.9(4)
C43 N6 Ta1 N1 28.2(5)
Si6 N6 Ta1 N1 -154.0(3)
C43 N6 Ta1 N2 -63.2(5)
Si6 N6 Ta1 N2 114.7(3)
C43 N6 Ta1 P1 173.2(4)
Si6 N6 Ta1 P1 -8.9(3)
C43 N6 Ta1 Si2 -105.8(4)
Si6 N6 Ta1 Si2 72.1(3)
C43 N6 Ta1 Ta2 -20.0(5)
Si6 N6 Ta1 Ta2 157.8(2)
Si1 N1 Ta1 N6 83.7(3)
Ta2 N1 Ta1 N6 -111.9(2)
Si1 N1 Ta1 N2 -165.4(3)
Ta2 N1 Ta1 N2 -1.02(17)
Si1 N1 Ta1 P1 -35.1(4)
Ta2 N1 Ta1 P1 129.30(14)
Si1 N1 Ta1 Si2 -148.95(19)
Ta2 N1 Ta1 Si2 15.4(2)
Si1 N1 Ta1 Ta2 -164.4(4)
Si2 N2 Ta1 N6 -82.1(2)
Ta2 N2 Ta1 N6 120.97(19)
Si2 N2 Ta1 N1 158.0(2)
Ta2 N2 Ta1 N1 1.02(17)
Si2 N2 Ta1 P1 14.5(2)
Ta2 N2 Ta1 P1 -142.44(10)
Ta2 N2 Ta1 Si2 -156.9(3)
Si2 N2 Ta1 Ta2 156.9(3)
C40 P1 Ta1 N6 -10.7(3)
C31 P1 Ta1 N6 108.1(3)
C49 P1 Ta1 N6 -127.9(3)
C40 P1 Ta1 N1 120.6(3)
C31 P1 Ta1 N1 -120.7(3)
C49 P1 Ta1 N1 3.3(3)
C40 P1 Ta1 N2 -123.7(3)
C31 P1 Ta1 N2 -4.9(3)
C49 P1 Ta1 N2 119.0(3)
C40 P1 Ta1 Si2 -114.1(3)
C31 P1 Ta1 Si2 4.7(2)
C49 P1 Ta1 Si2 128.7(3)
C40 P1 Ta1 Ta2 -170.6(2)
C31 P1 Ta1 Ta2 -51.8(3)
C49 P1 Ta1 Ta2 72.2(3)
N2 Si2 Ta1 N6 111.6(2)
N5 Si2 Ta1 N6 -140.0(2)
C7 Si2 Ta1 N6 14.1(3)
N2 Si2 Ta1 N1 -24.6(2)
N5 Si2 Ta1 N1 83.8(3)
C7 Si2 Ta1 N1 -122.1(3)
N5 Si2 Ta1 N2 108.4(3)
C7 Si2 Ta1 N2 -97.5(3)
N2 Si2 Ta1 P1 -167.91(18)
N5 Si2 Ta1 P1 -59.5(2)
C7 Si2 Ta1 P1 94.6(2)
N2 Si2 Ta1 Ta2 -14.65(18)
N5 Si2 Ta1 Ta2 93.8(2)
C7 Si2 Ta1 Ta2 -112.1(2)
Si2 N2 Ta2 N1 -64.1(7)
Ta1 N2 Ta2 N1 -1.14(19)
Si2 N2 Ta2 N4 40.5(7)
Ta1 N2 Ta2 N4 103.38(19)
Si2 N2 Ta2 N3 -169.4(6)
Ta1 N2 Ta2 N3 -106.50(19)
Si2 N2 Ta2 P2 117.5(6)
Ta1 N2 Ta2 P2 -179.60(13)
Si2 N2 Ta2 Ta1 -62.9(6)
Si1 N1 Ta2 N2 155.6(5)
Ta1 N1 Ta2 N2 1.2(2)
Si1 N1 Ta2 N4 37.1(5)
Ta1 N1 Ta2 N4 -117.36(18)
Si1 N1 Ta2 N3 -80.4(5)
Ta1 N1 Ta2 N3 125.18(18)
Si1 N1 Ta2 P2 -50(3)
Ta1 N1 Ta2 P2 155(2)
Si1 N1 Ta2 Ta1 154.5(6)
C25 N4 Ta2 N2 -87.2(5)
Si4 N4 Ta2 N2 103.3(3)
C25 N4 Ta2 N1 14.2(5)
Si4 N4 Ta2 N1 -155.3(3)
C25 N4 Ta2 N3 120.4(5)
Si4 N4 Ta2 N3 -49.1(4)
C25 N4 Ta2 P2 -169.4(5)
Si4 N4 Ta2 P2 21.2(3)
C25 N4 Ta2 Ta1 -31.6(5)
Si4 N4 Ta2 Ta1 159.0(2)
C15 N3 Ta2 N2 118.1(4)
Si3 N3 Ta2 N2 -58.7(4)
C15 N3 Ta2 N1 15.3(4)
Si3 N3 Ta2 N1 -161.5(3)
C15 N3 Ta2 N4 -91.1(4)
Si3 N3 Ta2 N4 92.1(3)
C15 N3 Ta2 P2 -162.9(4)
Si3 N3 Ta2 P2 20.3(3)
C15 N3 Ta2 Ta1 59.3(4)
Si3 N3 Ta2 Ta1 -117.5(3)
C22 P2 Ta2 N2 -112.2(3)
C21 P2 Ta2 N2 133.0(3)
C55 P2 Ta2 N2 13.0(3)
C22 P2 Ta2 N1 94(2)
C21 P2 Ta2 N1 -21(2)
C55 P2 Ta2 N1 -141(2)
C22 P2 Ta2 N4 5.6(3)
C21 P2 Ta2 N4 -109.2(3)
C55 P2 Ta2 N4 130.8(3)
C22 P2 Ta2 N3 124.1(3)
C21 P2 Ta2 N3 9.3(3)
C55 P2 Ta2 N3 -110.7(3)
C22 P2 Ta2 Ta1 -112.6(2)
C21 P2 Ta2 Ta1 132.6(2)
C55 P2 Ta2 Ta1 12.6(3)
N6 Ta1 Ta2 N2 -81.8(2)
N1 Ta1 Ta2 N2 -178.4(3)
P1 Ta1 Ta2 N2 72.86(19)
Si2 Ta1 Ta2 N2 15.44(18)
N6 Ta1 Ta2 N1 96.6(3)
N2 Ta1 Ta2 N1 178.4(3)
P1 Ta1 Ta2 N1 -108.7(2)
Si2 Ta1 Ta2 N1 -166.14(19)
N6 Ta1 Ta2 N4 174.8(2)
N1 Ta1 Ta2 N4 78.2(2)
N2 Ta1 Ta2 N4 -103.4(2)
P1 Ta1 Ta2 N4 -30.55(17)
Si2 Ta1 Ta2 N4 -87.97(16)
N6 Ta1 Ta2 N3 25.0(2)
N1 Ta1 Ta2 N3 -71.6(2)
N2 Ta1 Ta2 N3 106.8(2)
P1 Ta1 Ta2 N3 179.70(17)
Si2 Ta1 Ta2 N3 122.28(15)
N6 Ta1 Ta2 P2 -81.24(18)
N1 Ta1 Ta2 P2 -177.85(19)
N2 Ta1 Ta2 P2 0.58(18)
P1 Ta1 Ta2 P2 73.44(9)
Si2 Ta1 Ta2 P2 16.02(6)
